data_4065206
loop_
_publ_author_name
'Berenguer, Jes\'us R.'
'D\'iez, \'Alvaro'
'Lalinde, Elena'
'Moreno, M. Teresa'
'Ruiz, Santiago'
'S\'anchez, Sergio'

_publ_section_title
;
 Luminescent Cycloplatinated Complexes Containing Poly(pyrazolyl)-borate
 and -methane Ligands
;
_journal_issue 21
_journal_name_full Organometallics
_journal_page_first 5776
_journal_paper_doi 10.1021/om200624v
_journal_volume 30
_journal_year 2011
_chemical_formula_sum 'C19 H16 B N5 O0 Pt S0'
_chemical_formula_weight 520.27
_chemical_name_systematic
;
 ?
;
_space_group_IT_number 14
_symmetry_cell_setting monoclinic
_symmetry_space_group_name_Hall '-P 2yn'
_symmetry_space_group_name_H-M 'P 1 21/n 1'
_atom_sites_solution_hydrogens geom
_atom_sites_solution_primary direct
_atom_sites_solution_secondary difmap
_audit_conform_dict_location ftp://ftp.iucr.org/pub/cif_core.dic
_audit_conform_dict_name cif_core.dic
_audit_conform_dict_version 2.4
_audit_creation_date 2011-03-24T10:56:39-00:00
_audit_creation_method 'WinGX routine CIF_UPDATE'
_cell_angle_alpha 90
_cell_angle_beta 105.469(2)
_cell_angle_gamma 90
_cell_formula_units_Z 4
_cell_length_a 13.97810(10)
_cell_length_b 7.34350(10)
_cell_length_c 16.5901(2)
_cell_measurement_reflns_used 14466
_cell_measurement_temperature 100.0(10)
_cell_measurement_theta_max 28.8444
_cell_measurement_theta_min 2.8184
_cell_volume 1641.25(4)
_computing_cell_refinement
;
        CrysAlis RED, Oxford Diffraction Ltd.,
        Version 1.171.32.19 (release 28-02-2008 CrysAlis171 .NET)
        (compiled Feb 28 2008,12:10:31)
;
_computing_data_collection
;
        CrysAlis CCD, Oxford Diffraction Ltd.,
        Version 1.171.32.19 (release 28-02-2008 CrysAlis171 .NET)
        (compiled Feb 28 2008,12:10:31)
;
_computing_data_reduction
;
        CrysAlis RED, Oxford Diffraction Ltd.,
        Version 1.171.32.19 (release 28-02-2008 CrysAlis171 .NET)
        (compiled Feb 28 2008,12:10:31)
;
_computing_structure_refinement 'SHELXL-97 (Sheldrick, 2008)'
_diffrn_ambient_temperature 100.0(10)
_diffrn_detector_area_resol_mean 16.399
_diffrn_measured_fraction_theta_full 0.950
_diffrn_measured_fraction_theta_max 0.815
_diffrn_measurement_device_type 'Oxford Diffraction Xcalibur'
_diffrn_measurement_method 'phi and omega scans'
_diffrn_orient_matrix_UB_11 0.0300711616
_diffrn_orient_matrix_UB_12 -0.0568585741
_diffrn_orient_matrix_UB_13 -0.0175228567
_diffrn_orient_matrix_UB_21 0.0225846716
_diffrn_orient_matrix_UB_22 0.0778191593
_diffrn_orient_matrix_UB_23 -0.0122259807
_diffrn_orient_matrix_UB_31 0.0367041264
_diffrn_orient_matrix_UB_32 -0.0011754116
_diffrn_orient_matrix_UB_33 0.0387722211
_diffrn_radiation_monochromator graphite
_diffrn_radiation_source 'Enhance (Mo) X-ray Source'
_diffrn_radiation_type MoK\a
_diffrn_radiation_wavelength 0.71073
_diffrn_reflns_av_R_equivalents 0.0217
_diffrn_reflns_av_unetI/netI 0.0151
_diffrn_reflns_limit_h_max 19
_diffrn_reflns_limit_h_min -18
_diffrn_reflns_limit_k_max 9
_diffrn_reflns_limit_k_min -8
_diffrn_reflns_limit_l_max 22
_diffrn_reflns_limit_l_min -21
_diffrn_reflns_number 19272
_diffrn_reflns_theta_full 25
_diffrn_reflns_theta_max 28.89
_diffrn_reflns_theta_min 3.02
_exptl_absorpt_coefficient_mu 8.563
_exptl_absorpt_correction_T_max 1.1671
_exptl_absorpt_correction_T_min 0.8032
_exptl_absorpt_correction_type multi-scan
_exptl_absorpt_process_details
;
        CrysAlis RED, Oxford Diffraction Ltd.,
        Version 1.171.32.19 (release 28-02-2008 CrysAlis171 .NET)
        (compiled Feb 28 2008,12:10:31)
        Empirical absorption correction using spherical harmonics,
        implemented in SCALE3 ABSPACK scaling algorithm.
;
_exptl_crystal_colour yellow
_exptl_crystal_density_diffrn 2.106
_exptl_crystal_density_method 'not measured'
_exptl_crystal_description block
_exptl_crystal_F_000 992
_exptl_crystal_size_max 0.22
_exptl_crystal_size_mid 0.17
_exptl_crystal_size_min 0.1
_refine_diff_density_max 1.75
_refine_diff_density_min -0.814
_refine_diff_density_rms 0.11
_refine_ls_extinction_method none
_refine_ls_goodness_of_fit_ref 1.053
_refine_ls_hydrogen_treatment constr
_refine_ls_matrix_type full
_refine_ls_number_parameters 235
_refine_ls_number_reflns 3512
_refine_ls_number_restraints 0
_refine_ls_restrained_S_all 1.053
_refine_ls_R_factor_all 0.0197
_refine_ls_R_factor_gt 0.0166
_refine_ls_shift/su_max 0.005
_refine_ls_shift/su_mean 0
_refine_ls_structure_factor_coef Fsqd
_refine_ls_weighting_details 'calc w=1/[\s^2^(Fo^2^)+(0.0301P)^2^+0.1923P] where P=(Fo^2^+2Fc^2^)/3'
_refine_ls_weighting_scheme calc
_refine_ls_wR_factor_gt 0.0426
_refine_ls_wR_factor_ref 0.0432
_reflns_number_gt 3168
_reflns_number_total 3512
_reflns_threshold_expression >2\s(I)
_cod_data_source_file om200624v_si_001.cif
_cod_data_source_block 1
_cod_original_cell_volume 1641.25(3)
_cod_original_sg_symbol_H-M 'P 21/n'
_cod_database_code 4065206

loop_
_symmetry_equiv_pos_as_xyz
'x, y, z'
'-x+1/2, y+1/2, -z+1/2'
'-x, -y, -z'
'x-1/2, -y-1/2, z-1/2'

loop_
_atom_site_label
_atom_site_type_symbol
_atom_site_fract_x
_atom_site_fract_y
_atom_site_fract_z
_atom_site_U_iso_or_equiv
_atom_site_adp_type
_atom_site_occupancy
_atom_site_symmetry_multiplicity
_atom_site_calc_flag
_atom_site_refinement_flags
Pt1 Pt 0.514046(7) 0.815177(13) 0.841399(6) 0.00916(4) Uani 1 1 d .
C11 C 0.6212(2) 0.6661(3) 1.01263(18) 0.0128(6) Uani 1 1 d .
H11 H 0.6748 0.6431 0.9909 0.015 Uiso 1 1 calc R
C10 C 0.6285(2) 0.6205(4) 1.09506(18) 0.0177(6) Uani 1 1 d .
H10 H 0.6873 0.5715 1.1281 0.021 Uiso 1 1 calc R
C9 C 0.5497(2) 0.6472(4) 1.12842(18) 0.0178(6) Uani 1 1 d .
H9 H 0.5542 0.6151 1.1835 0.021 Uiso 1 1 calc R
C8 C 0.4624(2) 0.7234(4) 1.07815(17) 0.0140(6) Uani 1 1 d .
C7 C 0.3727(2) 0.7473(4) 1.10319(19) 0.0200(7) Uani 1 1 d .
H7 H 0.3712 0.7133 1.1568 0.024 Uiso 1 1 calc R
C6 C 0.2903(2) 0.8181(4) 1.05049(19) 0.0184(7) Uani 1 1 d .
H6 H 0.2332 0.8314 1.0685 0.022 Uiso 1 1 calc R
C5 C 0.2892(2) 0.8733(4) 0.96719(17) 0.0139(6) Uani 1 1 d .
C4 C 0.2063(2) 0.9523(4) 0.91021(18) 0.0170(6) Uani 1 1 d .
H4 H 0.148 0.9732 0.9257 0.02 Uiso 1 1 calc R
C3 C 0.2127(2) 0.9977(4) 0.83177(18) 0.0166(6) Uani 1 1 d .
H3 H 0.1589 1.0538 0.7949 0.02 Uiso 1 1 calc R
C2 C 0.29843(19) 0.9619(4) 0.80535(17) 0.0155(6) Uani 1 1 d .
H2 H 0.2987 0.9901 0.7507 0.019 Uiso 1 1 calc R
C1 C 0.38206(19) 0.8863(4) 0.85820(17) 0.0111(5) Uani 1 1 d .
C13 C 0.3754(2) 0.8470(3) 0.93965(17) 0.0110(6) Uani 1 1 d .
C12 C 0.4602(2) 0.7709(4) 0.99543(17) 0.0120(6) Uani 1 1 d .
C14 C 0.4346(2) 1.0304(4) 0.67797(17) 0.0154(6) Uani 1 1 d .
H14 H 0.4123 1.13 0.7025 0.018 Uiso 1 1 calc R
C15 C 0.4246(2) 1.0108(4) 0.59309(19) 0.0189(6) Uani 1 1 d .
H15 H 0.3942 1.0904 0.5503 0.023 Uiso 1 1 calc R
C16 C 0.4699(2) 0.8467(4) 0.58640(18) 0.0168(6) Uani 1 1 d .
H16 H 0.4758 0.7954 0.5367 0.02 Uiso 1 1 calc R
C17 C 0.7454(2) 0.7429(4) 0.87576(18) 0.0147(6) Uani 1 1 d .
H17 H 0.7639 0.8021 0.9271 0.018 Uiso 1 1 calc R
C18 C 0.8107(2) 0.6588(4) 0.83765(19) 0.0166(6) Uani 1 1 d .
H18 H 0.8793 0.6483 0.858 0.02 Uiso 1 1 calc R
C19 C 0.75126(19) 0.5940(4) 0.76267(18) 0.0141(6) Uani 1 1 d .
H19 H 0.7734 0.5318 0.7223 0.017 Uiso 1 1 calc R
N1 N 0.53950(17) 0.7420(3) 0.96314(14) 0.0130(5) Uani 1 1 d .
N2 N 0.65185(17) 0.7270(3) 0.82820(14) 0.0118(5) Uani 1 1 d .
N3 N 0.65621(17) 0.6357(3) 0.75761(14) 0.0118(5) Uani 1 1 d .
N4 N 0.48049(17) 0.8868(3) 0.71926(14) 0.0131(5) Uani 1 1 d .
N5 N 0.50380(18) 0.7730(3) 0.66212(14) 0.0128(5) Uani 1 1 d .
B1 B 0.5613(2) 0.5915(4) 0.68713(19) 0.0140(6) Uani 1 1 d .
H1A H 0.5204 0.5045 0.7068 0.017 Uiso 1 1 calc R
H1B H 0.5789 0.5394 0.6393 0.017 Uiso 1 1 calc R

loop_
_atom_site_aniso_label
_atom_site_aniso_U_11
_atom_site_aniso_U_22
_atom_site_aniso_U_33
_atom_site_aniso_U_23
_atom_site_aniso_U_13
_atom_site_aniso_U_12
Pt1 0.00734(7) 0.01029(6) 0.00941(7) -0.00015(4) 0.00147(5) 0.00042(4)
C11 0.0103(14) 0.0111(13) 0.0135(14) -0.0019(10) -0.0029(13) 0.0013(10)
C10 0.0216(16) 0.0119(13) 0.0155(14) 0.0012(11) -0.0023(14) -0.0005(12)
C9 0.0269(17) 0.0139(14) 0.0103(14) -0.0008(11) 0.0012(14) -0.0040(12)
C8 0.0211(15) 0.0092(13) 0.0114(14) -0.0040(10) 0.0036(13) -0.0049(11)
C7 0.0293(18) 0.0166(14) 0.0177(15) -0.0036(12) 0.0126(15) -0.0039(13)
C6 0.0212(16) 0.0172(14) 0.0217(16) -0.0052(11) 0.0141(15) -0.0036(11)
C5 0.0148(15) 0.0120(12) 0.0157(14) -0.0058(11) 0.0054(14) -0.0040(11)
C4 0.0103(13) 0.0148(14) 0.0272(15) -0.0068(12) 0.0073(13) -0.0018(11)
C3 0.0075(13) 0.0184(14) 0.0192(15) -0.0035(11) -0.0045(13) 0.0005(11)
C2 0.0121(14) 0.0188(14) 0.0136(13) -0.0024(11) 0.0003(13) -0.0023(11)
C1 0.0081(13) 0.0093(12) 0.0153(13) -0.0047(10) 0.0021(12) -0.0023(10)
C13 0.0118(14) 0.0059(12) 0.0138(14) -0.0045(10) 0.0009(13) -0.0039(10)
C12 0.0149(14) 0.0072(12) 0.0135(14) -0.0033(10) 0.0032(13) -0.0024(10)
C14 0.0112(13) 0.0142(14) 0.0200(15) 0.0039(11) 0.0026(13) 0.0016(11)
C15 0.0134(14) 0.0234(15) 0.0187(15) 0.0087(12) 0.0021(13) 0.0010(11)
C16 0.0157(15) 0.0239(15) 0.0098(14) 0.0032(11) 0.0019(14) -0.0019(12)
C17 0.0119(15) 0.0138(13) 0.0165(14) 0.0004(11) 0.0005(13) -0.0001(11)
C18 0.0091(14) 0.0181(15) 0.0211(16) 0.0025(12) 0.0015(14) 0.0023(11)
C19 0.0119(14) 0.0117(14) 0.0193(14) 0.0006(11) 0.0052(13) 0.0018(10)
N1 0.0149(12) 0.0101(11) 0.0134(12) -0.0019(9) 0.0026(11) -0.0022(10)
N2 0.0123(12) 0.0108(11) 0.0126(12) -0.0009(9) 0.0039(11) -0.0003(9)
N3 0.0111(12) 0.0110(10) 0.0133(12) -0.0008(9) 0.0034(11) 0.0002(9)
N4 0.0129(12) 0.0133(11) 0.0131(12) 0.0003(9) 0.0034(11) 0.0007(9)
N5 0.0128(12) 0.0163(12) 0.0096(12) 0.0000(9) 0.0034(11) 0.0005(9)
B1 0.0132(16) 0.0154(16) 0.0137(15) 0.0012(12) 0.0040(14) 0.0014(12)

loop_
_atom_type_symbol
_atom_type_description
_atom_type_scat_dispersion_real
_atom_type_scat_dispersion_imag
_atom_type_scat_source
C C 0.0033 0.0016 'International Tables Vol C Tables 4.2.6.8 and 6.1.1.4'
H H 0 0 'International Tables Vol C Tables 4.2.6.8 and 6.1.1.4'
O O 0.0106 0.006 'International Tables Vol C Tables 4.2.6.8 and 6.1.1.4'
S S 0.1246 0.1234 'International Tables Vol C Tables 4.2.6.8 and 6.1.1.4'
Pt Pt -1.7033 8.3905 'International Tables Vol C Tables 4.2.6.8 and 6.1.1.4'
N N 0.0061 0.0033 'International Tables Vol C Tables 4.2.6.8 and 6.1.1.4'
B B 0.0013 0.0007 'International Tables Vol C Tables 4.2.6.8 and 6.1.1.4'

loop_
_geom_angle_atom_site_label_1
_geom_angle_atom_site_label_2
_geom_angle_atom_site_label_3
_geom_angle
C1 Pt1 N4 95.46(10)
C1 Pt1 N1 81.62(10)
N4 Pt1 N1 176.82(9)
C1 Pt1 N2 176.58(9)
N4 Pt1 N2 87.12(9)
N1 Pt1 N2 95.75(9)
N1 C11 C10 122.3(3)
N1 C11 H11 118.9
C10 C11 H11 118.9
C9 C10 C11 120.5(3)
C9 C10 H10 119.8
C11 C10 H10 119.8
C10 C9 C8 118.9(3)
C10 C9 H9 120.6
C8 C9 H9 120.6
C9 C8 C12 118.0(3)
C9 C8 C7 124.6(3)
C12 C8 C7 117.3(3)
C6 C7 C8 121.4(3)
C6 C7 H7 119.3
C8 C7 H7 119.3
C7 C6 C5 121.4(3)
C7 C6 H6 119.3
C5 C6 H6 119.3
C13 C5 C4 117.4(3)
C13 C5 C6 118.8(3)
C4 C5 C6 123.8(3)
C3 C4 C5 119.1(2)
C3 C4 H4 120.5
C5 C4 H4 120.5
C4 C3 C2 121.9(3)
C4 C3 H3 119
C2 C3 H3 119
C1 C2 C3 121.7(3)
C1 C2 H2 119.1
C3 C2 H2 119.1
C2 C1 C13 115.5(2)
C2 C1 Pt1 132.2(2)
C13 C1 Pt1 112.2(2)
C1 C13 C5 124.3(3)
C1 C13 C12 116.8(2)
C5 C13 C12 118.9(3)
N1 C12 C8 122.2(3)
N1 C12 C13 115.5(2)
C8 C12 C13 122.2(3)
N4 C14 C15 110.3(3)
N4 C14 H14 124.9
C15 C14 H14 124.9
C16 C15 C14 104.4(3)
C16 C15 H15 127.8
C14 C15 H15 127.8
N5 C16 C15 109.5(3)
N5 C16 H16 125.2
C15 C16 H16 125.2
N2 C17 C18 110.5(3)
N2 C17 H17 124.7
C18 C17 H17 124.7
C19 C18 C17 104.6(3)
C19 C18 H18 127.7
C17 C18 H18 127.7
N3 C19 C18 109.0(2)
N3 C19 H19 125.5
C18 C19 H19 125.5
C11 N1 C12 118.1(2)
C11 N1 Pt1 128.05(19)
C12 N1 Pt1 113.78(19)
C17 N2 N3 106.8(2)
C17 N2 Pt1 133.66(19)
N3 N2 Pt1 119.57(17)
C19 N3 N2 109.1(2)
C19 N3 B1 129.2(2)
N2 N3 B1 121.6(2)
C14 N4 N5 107.5(2)
C14 N4 Pt1 132.44(19)
N5 N4 Pt1 120.07(18)
C16 N5 N4 108.3(2)
C16 N5 B1 128.9(2)
N4 N5 B1 122.8(2)
N3 B1 N5 107.4(2)
N3 B1 H1A 110.2
N5 B1 H1A 110.2
N3 B1 H1B 110.2
N5 B1 H1B 110.2
H1A B1 H1B 108.5

loop_
_geom_bond_atom_site_label_1
_geom_bond_atom_site_label_2
_geom_bond_distance
Pt1 C1 2.007(3)
Pt1 N4 2.024(2)
Pt1 N1 2.028(2)
Pt1 N2 2.098(2)
C11 N1 1.337(4)
C11 C10 1.385(4)
C11 H11 0.93
C10 C9 1.373(4)
C10 H10 0.93
C9 C8 1.397(4)
C9 H9 0.93
C8 C12 1.408(4)
C8 C7 1.434(4)
C7 C6 1.350(5)
C7 H7 0.93
C6 C5 1.436(4)
C6 H6 0.93
C5 C13 1.411(4)
C5 C4 1.411(4)
C4 C3 1.369(4)
C4 H4 0.93
C3 C2 1.406(4)
C3 H3 0.93
C2 C1 1.377(4)
C2 H2 0.93
C1 C13 1.409(4)
C13 C12 1.411(4)
C12 N1 1.370(3)
C14 N4 1.326(4)
C14 C15 1.385(4)
C14 H14 0.93
C15 C16 1.379(4)
C15 H15 0.93
C16 N5 1.333(4)
C16 H16 0.93
C17 N2 1.340(4)
C17 C18 1.387(4)
C17 H17 0.93
C18 C19 1.383(4)
C18 H18 0.93
C19 N3 1.344(3)
C19 H19 0.93
N2 N3 1.365(3)
N3 B1 1.551(4)
N4 N5 1.367(3)
N5 B1 1.555(4)
B1 H1A 0.97
B1 H1B 0.97
